data_9000709
loop_
_publ_author_name
'Ghose, S.'
'Wan, C.'

_publ_section_title
;
 Agrellite, Na(Ca,RE)2Si4O10F: A layer structure with silicate tubes
;
_journal_name_full 'American Mineralogist'
_journal_page_first 563
_journal_page_last 572
_journal_volume 64
_journal_year 1979
_chemical_formula_sum 'Ca1.905 Eu0.095 F Na O10 Si4'
_chemical_name_mineral Agrellite
_space_group_IT_number 2
_symmetry_space_group_name_Hall '-P 1'
_symmetry_space_group_name_H-M 'P -1'
_cell_angle_alpha 89.88
_cell_angle_beta 116.65
_cell_angle_gamma 94.32
_cell_length_a 7.759
_cell_length_b 18.946
_cell_length_c 6.986
_cell_formula_units_Z 4
_cell_volume 914.669
_exptl_crystal_density_diffrn 2.942
_cod_original_formula_sum '(Ca1.905 Eu.095) Na Si4 F O10'
_cod_database_code 9000709

loop_
_symmetry_equiv_pos_as_xyz
x,y,z
-x,-y,-z

loop_
_atom_site_aniso_label
_atom_site_aniso_U_11
_atom_site_aniso_U_22
_atom_site_aniso_U_33
_atom_site_aniso_U_12
_atom_site_aniso_U_13
_atom_site_aniso_U_23
Ca1 0.01650 0.00930 0.00900 0.00000 0.00720 0.00250
Eu1 0.01650 0.00930 0.00900 0.00000 0.00720 0.00250
Ca2 0.01420 0.00760 0.00830 0.00030 0.00660 0.00180
Eu2 0.01420 0.00760 0.00830 0.00030 0.00660 0.00180
Ca3 0.01330 0.00850 0.00890 0.00010 0.00710 0.00210
Eu3 0.01330 0.00850 0.00890 0.00010 0.00710 0.00210
Ca4 0.01940 0.01010 0.01240 0.00140 0.01080 0.00270
Eu4 0.01940 0.01010 0.01240 0.00140 0.01080 0.00270
Na1 0.01510 0.02870 0.02860 0.00050 0.00800 0.00290
Na2 0.01390 0.03700 0.03310 -0.00030 0.00740 0.00400
Si1 0.01060 0.00690 0.00760 0.00080 0.00510 0.00270
Si2 0.01050 0.00700 0.00830 0.00120 0.00540 0.00280
Si3 0.01080 0.00820 0.00630 -0.00010 0.00560 0.00200
Si4 0.00930 0.00780 0.00740 0.00000 0.00460 0.00180
Si5 0.00920 0.00770 0.00740 0.00050 0.00480 0.00230
Si6 0.00870 0.00700 0.00850 0.00060 0.00450 0.00210
Si7 0.01070 0.00750 0.00680 0.00000 0.00550 0.00210
Si8 0.00940 0.00810 0.00670 0.00020 0.00500 0.00230
F1 0.01700 0.02430 0.04230 -0.00020 0.01170 0.00820
F2 0.01800 0.02230 0.03560 -0.00030 0.00690 0.00030
O1 0.01670 0.01170 0.00790 0.00080 0.00320 0.00290
O2 0.01700 0.01110 0.00850 0.00350 0.00280 0.00380
O3 0.01430 0.00770 0.01220 0.00190 0.00760 0.00290
O4 0.01070 0.00660 0.01480 0.00130 0.00580 0.00260
O5 0.01820 0.01150 0.01530 0.00240 0.01350 0.00240
O6 0.01550 0.01240 0.01760 0.00380 0.01310 0.00280
O7 0.01630 0.01090 0.01410 -0.00140 0.00960 0.00110
O8 0.01360 0.00980 0.01060 -0.00120 0.00640 0.00190
O9 0.01920 0.00870 0.00780 -0.00280 0.00900 0.00030
O10 0.01260 0.00910 0.01760 0.00000 0.00580 0.00340
O11 0.01770 0.01050 0.00740 -0.00150 0.00820 0.00210
O12 0.01720 0.01610 0.00910 -0.00050 0.00840 0.00030
O13 0.01400 0.02100 0.01070 -0.00080 0.00330 -0.00110
O14 0.01430 0.01790 0.00960 0.00060 0.00200 -0.00080
O15 0.01140 0.01130 0.01300 0.00450 0.00600 0.00610
O16 0.01330 0.01130 0.01030 0.00530 0.00480 0.00420
O17 0.01530 0.02150 0.01470 0.00040 0.01080 0.00450
O18 0.01360 0.01780 0.02030 0.00050 0.01230 0.00620
O19 0.01930 0.00770 0.01190 0.00020 0.00920 0.00120
O20 0.01280 0.00800 0.01430 -0.00240 0.00600 0.00120

loop_
_atom_site_label
_atom_site_fract_x
_atom_site_fract_y
_atom_site_fract_z
_atom_site_occupancy
Ca1 0.99796 0.21554 0.99620 0.85300
Eu1 0.99796 0.21554 0.99620 0.14700
Ca2 0.54176 0.28461 0.01966 0.97800
Eu2 0.54176 0.28461 0.01966 0.02200
Ca3 0.45521 0.72007 0.48010 0.99300
Eu3 0.45521 0.72007 0.48010 0.00700
Ca4 0.00155 0.78166 0.50022 0.98500
Eu4 0.00155 0.78166 0.50022 0.01500
Na1 0.23539 0.99102 0.86794 1.00000
Na2 0.26104 0.50234 0.13576 1.00000
Si1 0.20870 0.93103 0.35569 1.00000
Si2 0.30739 0.56807 0.65542 1.00000
Si3 0.48573 0.87795 0.21377 1.00000
Si4 0.02460 0.61933 0.79397 1.00000
Si5 0.16705 0.08998 0.33394 1.00000
Si6 0.67404 0.59022 0.34109 1.00000
Si7 0.48619 0.87771 0.77347 1.00000
Si8 0.02139 0.61974 0.23430 1.00000
F1 0.76070 0.76100 0.12680 1.00000
F2 0.23530 0.24510 0.35950 1.00000
O1 0.34530 0.93510 0.61380 1.00000
O2 0.16410 0.56390 0.39740 1.00000
O3 0.10280 0.00480 0.30230 1.00000
O4 0.58910 0.50650 0.29600 1.00000
O5 0.34830 0.93520 0.23560 1.00000
O6 0.17220 0.56400 0.78040 1.00000
O7 0.06200 0.86340 0.28220 1.00000
O8 0.45430 0.63550 0.72560 1.00000
O9 0.39380 0.79900 0.19010 1.00000
O10 0.11020 0.69910 0.81690 1.00000
O11 0.51300 0.90640 0.00720 1.00000
O12 0.99580 0.59130 0.00120 1.00000
O13 0.70130 0.89240 0.41170 1.00000
O14 0.81360 0.60010 0.59640 1.00000
O15 0.97430 0.12950 0.23680 1.00000
O16 0.49840 0.63820 0.25620 1.00000
O17 0.70190 0.89220 0.79110 1.00000
O18 0.80790 0.60320 0.21800 1.00000
O19 0.39470 0.79860 0.70670 1.00000
O20 0.10820 0.69930 0.29620 1.00000

_database_code_amcsd 0000722
